data_4308587
loop_
_publ_author_name
'Torsten K\"uppers'
'Eduard Bernhardt'
'Helge Willner'
'Henning W. Rohm'
'Martin K\"ockerling'

_publ_contact_author
;
Martin K\"ockerling
Universit\"at Rostock
Fachbereich Chemie
Anorganische Chemie/Festk\"orperchemie
Albert-Einstein-Str. 3a
D-18057 Rostock
Germany
;
_publ_contact_author_email martin.koeckerling@chemie.uni-rostock.de
_publ_contact_author_fax intl-code-(0)381-498-6382
_publ_contact_author_phone intl-code-(0)381-498-6390
_publ_section_title
;
Tetracyanoborate Salts M[B(CN)4] with M = Singly Charged Cations:
Properties and Structures
;
_journal_name_full 'Inorganic Chemistry'
_journal_page_first 1015
_journal_page_last 1022
_journal_paper_doi 10.1021/ic048780q
_journal_volume 44
_journal_year 2005
_chemical_formula_moiety 'C4 H4 B N5'
_chemical_formula_structural 'NH4 B (CN)4 '
_chemical_formula_sum 'C4 H4 B N5'
_chemical_formula_weight 132.93
_chemical_name_systematic Ammonium-tetracyanoborate
_space_group_IT_number 88
_symmetry_cell_setting tetragonal
_symmetry_space_group_name_Hall '-I 4ad'
_symmetry_space_group_name_H-M 'I 41/a :2'
_atom_sites_solution_hydrogens difmap
_atom_sites_solution_primary direct
_atom_sites_solution_secondary difmap
_audit_creation_date august-2-2004
_audit_creation_method SHELXL-97
_cell_angle_alpha 90.00
_cell_angle_beta 90.00
_cell_angle_gamma 90.00
_cell_formula_units_Z 4
_cell_length_a 7.132(1)
_cell_length_b 7.132(1)
_cell_length_c 14.745(4)
_cell_measurement_reflns_used 25
_cell_measurement_temperature 293(2)
_cell_measurement_theta_max 25
_cell_measurement_theta_min 1.75
_cell_volume 750.0(3)
_computing_cell_refinement 'Siemens XSCANS'
_computing_data_collection 'Siemens XSCANS'
_computing_data_reduction 'Siemens XSCANS'
_computing_molecular_graphics 'Siemens SHELXTL'
_computing_publication_material 'Siemens SHELXTL'
_computing_structure_refinement 'Siemens SHELXTL'
_computing_structure_solution 'Siemens SHELXTL'
_diffrn_ambient_temperature 293(2)
_diffrn_measured_fraction_theta_full 0.481
_diffrn_measured_fraction_theta_max 0.481
_diffrn_measurement_device_type 'Siemens P4'
_diffrn_measurement_method '\w scans'
_diffrn_radiation_monochromator graphite
_diffrn_radiation_source 'fine-focus sealed tube'
_diffrn_radiation_type MoK\a
_diffrn_radiation_wavelength 0.71073
_diffrn_reflns_av_R_equivalents 0.1105
_diffrn_reflns_av_sigmaI/netI 0.0835
_diffrn_reflns_limit_h_max 8
_diffrn_reflns_limit_h_min -1
_diffrn_reflns_limit_k_max 8
_diffrn_reflns_limit_k_min -1
_diffrn_reflns_limit_l_max 1
_diffrn_reflns_limit_l_min -17
_diffrn_reflns_number 554
_diffrn_reflns_theta_full 24.98
_diffrn_reflns_theta_max 24.98
_diffrn_reflns_theta_min 3.17
_diffrn_standards_decay_% 0
_diffrn_standards_interval_count 98
_diffrn_standards_number 2
_exptl_absorpt_coefficient_mu 0.082
_exptl_absorpt_correction_T_max 0.880
_exptl_absorpt_correction_T_min 0.845
_exptl_absorpt_correction_type psi-scan
_exptl_absorpt_process_details 'North, Phillips & Mathews (1968)'
_exptl_crystal_colour colourless
_exptl_crystal_density_diffrn 1.177
_exptl_crystal_density_method 'not measured'
_exptl_crystal_description 'irregular block'
_exptl_crystal_F_000 272
_exptl_crystal_size_max 0.43
_exptl_crystal_size_mid 0.33
_exptl_crystal_size_min 0.21
_refine_diff_density_max 0.118
_refine_diff_density_min -0.140
_refine_diff_density_rms 0.032
_refine_ls_extinction_coef 0.09(2)
_refine_ls_extinction_expression Fc^*^=kFc[1+0.001xFc^2^\l^3^/sin(2\q)]^-1/4^
_refine_ls_extinction_method SHELXL
_refine_ls_goodness_of_fit_ref 1.066
_refine_ls_hydrogen_treatment refall
_refine_ls_matrix_type full
_refine_ls_number_parameters 28
_refine_ls_number_reflns 330
_refine_ls_number_restraints 0
_refine_ls_restrained_S_all 1.066
_refine_ls_R_factor_all 0.0684
_refine_ls_R_factor_gt 0.0446
_refine_ls_shift/su_max 0.000
_refine_ls_shift/su_mean 0.000
_refine_ls_structure_factor_coef Fsqd
_refine_ls_weighting_details 'w=1/[\s^2^(Fo^2^)+(0.0500P)^2^+0.0000P] where P=(Fo^2^+2Fc^2^)/3'
_refine_ls_weighting_scheme calc
_refine_ls_wR_factor_gt 0.1082
_refine_ls_wR_factor_ref 0.1203
_reflns_number_gt 244
_reflns_number_total 330
_reflns_threshold_expression >2sigma(I)
_cod_data_source_file ic048780qsi20041119_090312_6.cif
_cod_data_source_block NH4B(CN)4
_cod_depositor_comments
;
The following automatic conversions were performed:
'_symmetry_cell_setting' value 'Tetragonal' changed to 'tetragonal'
according to '/home/saulius/struct/CIF-dictionaries/cif_core.dic'
dictionary named 'cif_core.dic' version 2.4.1 from 2010-06-29.

Automatic conversion script
Id: cif_fix_enum 1527 2010-12-29 10:47:43Z saulius 

The following automatic conversions were performed:

'_exptl_absorpt_correction_type' tag value 'psi-scans' was replaced
with 'psi-scan' value.

Automatic conversion script
Id: cif_fix_values 1646 2011-03-28 12:23:43Z adriana 

The following automatic conversions were performed:

'_refine_ls_weighting_scheme' value 'calc
w=1/[\s^2^(Fo^2^)+(0.0500P)^2^+0.0000P] where P=(Fo^2^+2Fc^2^)/3' was
changed to 'calc'. New tag '_refine_ls_weighting_details' was
created. The value of the new tag was set to
'w=1/[\s^2^(Fo^2^)+(0.0500P)^2^+0.0000P] where P=(Fo^2^+2Fc^2^)/3'.

Automatic conversion script
Id: cif_fix_values 3143 2015-03-26 13:38:13Z robertas 
;
_cod_original_sg_symbol_H-M 'I 41/a'
_cod_database_code 4308587

loop_
_symmetry_equiv_pos_as_xyz
'x, y, z'
'-x+1/2, -y, z+1/2'
'-y+3/4, x+1/4, z+1/4'
'y+3/4, -x+3/4, z+3/4'
'x+1/2, y+1/2, z+1/2'
'-x+1, -y+1/2, z+1'
'-y+5/4, x+3/4, z+3/4'
'y+5/4, -x+5/4, z+5/4'
'-x, -y, -z'
'x-1/2, y, -z-1/2'
'y-3/4, -x-1/4, -z-1/4'
'-y-3/4, x-3/4, -z-3/4'
'-x+1/2, -y+1/2, -z+1/2'
'x, y+1/2, -z'
'y-1/4, -x+1/4, -z+1/4'
'-y-1/4, x-1/4, -z-1/4'

loop_
_atom_site_label
_atom_site_type_symbol
_atom_site_fract_x
_atom_site_fract_y
_atom_site_fract_z
_atom_site_U_iso_or_equiv
_atom_site_adp_type
_atom_site_occupancy
_atom_site_calc_flag
_atom_site_refinement_flags
_atom_site_disorder_assembly
_atom_site_disorder_group
B1 B 0.0000 0.2500 0.1250 0.0373(11) Uani 1 d S . .
C1 C 0.1519(3) 0.3526(3) 0.06355(12) 0.0397(7) Uani 1 d . . .
N1 N 0.2612(3) 0.4254(3) 0.02031(12) 0.0562(8) Uani 1 d . . .
N2 N 0.5000 0.7500 0.1250 0.0422(9) Uani 1 d S . .
H1 H 0.553(5) 0.666(4) 0.0890(16) 0.103(12) Uiso 1 d . . .

loop_
_atom_site_aniso_label
_atom_site_aniso_U_11
_atom_site_aniso_U_22
_atom_site_aniso_U_33
_atom_site_aniso_U_23
_atom_site_aniso_U_13
_atom_site_aniso_U_12
B1 0.0380(15) 0.0380(15) 0.0359(19) 0.000 0.000 0.000
C1 0.0422(13) 0.0368(11) 0.0400(10) -0.0026(9) 0.0032(9) 0.0033(9)
N1 0.0546(13) 0.0547(13) 0.0595(11) 0.0031(10) 0.0169(10) -0.0032(9)
N2 0.0441(13) 0.0441(13) 0.0385(18) 0.000 0.000 0.000

loop_
_atom_type_symbol
_atom_type_description
_atom_type_scat_dispersion_real
_atom_type_scat_dispersion_imag
_atom_type_scat_source
C C 0.0033 0.0016 'International Tables Vol C Tables 4.2.6.8 and 6.1.1.4'
H H 0.0000 0.0000 'International Tables Vol C Tables 4.2.6.8 and 6.1.1.4'
B B 0.0013 0.0007 'International Tables Vol C Tables 4.2.6.8 and 6.1.1.4'
N N 0.0061 0.0033 'International Tables Vol C Tables 4.2.6.8 and 6.1.1.4'

loop_
_geom_angle_atom_site_label_1
_geom_angle_atom_site_label_2
_geom_angle_atom_site_label_3
_geom_angle
_geom_angle_site_symmetry_1
_geom_angle_site_symmetry_3
C1 B1 C1 108.93(7) 15 6_454
C1 B1 C1 110.57(13) 15 12_666
C1 B1 C1 108.93(6) 6_454 12_666
C1 B1 C1 108.93(6) 15 .
C1 B1 C1 110.57(13) 6_454 .
C1 B1 C1 108.93(6) 12_666 .
C1 B1 N1 108.94(8) 15 6_454
C1 B1 N1 108.73(8) 12_666 6_454
C1 B1 N1 110.76(8) . 6_454
C1 B1 N1 110.76(8) 15 12_666
C1 B1 N1 108.94(8) 6_454 12_666
C1 B1 N1 108.73(8) . 12_666
N1 B1 N1 108.74(4) 6_454 12_666
C1 B1 N1 108.73(8) 6_454 15
C1 B1 N1 110.76(8) 12_666 15
C1 B1 N1 108.94(8) . 15
N1 B1 N1 108.74(4) 6_454 15
N1 B1 N1 110.95(8) 12_666 15
C1 B1 N1 108.73(8) 15 .
C1 B1 N1 110.76(8) 6_454 .
C1 B1 N1 108.94(8) 12_666 .
N1 B1 N1 110.95(8) 6_454 .
N1 B1 N1 108.74(4) 12_666 .
N1 B1 N1 108.74(4) 15 .
N1 B1 N1 108.41(6) 3 8_344
N1 B1 N1 110.00(3) 3 14_545
N1 B1 N1 110.00(3) 8_344 14_545
N1 B1 N1 110.00(3) 3 9_565
N1 B1 N1 110.00(3) 8_344 9_565
N1 B1 N1 108.41(6) 14_545 9_565

loop_
_geom_bond_atom_site_label_1
_geom_bond_atom_site_label_2
_geom_bond_distance
_geom_bond_site_symmetry_2
B1 C1 1.591(2) 15
B1 C1 1.591(2) 6_454
B1 C1 1.591(2) 12_666
B1 C1 1.591(2) .
B1 N1 2.7236(19) 6_454
B1 N1 2.7236(19) 12_666
B1 N1 2.7236(19) 15
B1 N1 2.7236(19) .
C1 N1 1.133(2) .
